data_9009276
loop_
_publ_author_name
'Kawada, I.'
'Hellner, E.'

_publ_section_title
;
 Die kristallstruktur der pseudozelle (sub cell) von andorit VI (ramdohrit)
;
_journal_name_full 'Neues Jahrbuch fur Mineralogie, Monatshefte'
_journal_page_first 551
_journal_page_last 560
_journal_volume 1971
_journal_year 1971
_chemical_formula_sum 'Ag Pb S6 Sb3'
_chemical_name_mineral 'Andorite VI'
_space_group_IT_number 63
_symmetry_space_group_name_Hall '-B 2 2b'
_symmetry_space_group_name_H-M 'B b m m'
_cell_angle_alpha 90
_cell_angle_beta 90
_cell_angle_gamma 90
_cell_formula_units_Z 4
_cell_length_a 13.00
_cell_length_b 19.15
_cell_length_c 4.30
_cell_volume 1070.485
_database_code_amcsd 0014745
_exptl_crystal_density_diffrn 5.415
_cod_original_formula_sum 'Pb Ag Sb3 S6'
_cod_database_code 9009276

loop_
_space_group_symop_operation_xyz
x,y,z
1/2+x,y,1/2+z
-x,1/2+y,z
1/2-x,1/2+y,1/2+z
x,1/2-y,-z
1/2+x,1/2-y,1/2-z
x,y,-z
1/2+x,y,1/2-z
-x,-y,z
1/2-x,-y,1/2+z
x,1/2-y,z
1/2+x,1/2-y,1/2+z
-x,1/2+y,-z
1/2-x,1/2+y,1/2-z
-x,-y,-z
1/2-x,-y,1/2-z

loop_
_atom_site_label
_atom_site_fract_x
_atom_site_fract_y
_atom_site_fract_z
_atom_site_occupancy
_atom_site_U_iso_or_equiv
Pb 0.33392 0.75000 0.00000 1.00000 0.03964
Ag 0.40195 0.36555 0.00000 0.50000 0.05636
Sb1 0.40195 0.36555 0.00000 0.50000 0.05636
Sb2 0.12706 0.44813 0.00000 1.00000 0.01697
S1 0.02353 0.34098 0.00000 1.00000 0.03014
S2 0.26146 0.59925 0.00000 1.00000 0.05066
S3 0.31575 0.25000 0.00000 1.00000 0.04977
S4 0.47132 0.49154 0.00000 0.50000 0.06168

loop_
_cod_changelog_entry_id
_cod_changelog_entry_author
_cod_changelog_entry_date
_cod_changelog_entry_text
1
;cod-tools version 3.10.1
Id: cif_fix_AMCSD_atom_labels 10224 2024-08-07 11:09:31Z saulius
;
2024-08-07T19:39:55+03:00
;Changed the following '_atom_site_label' values:
the first duplicated label 'Sb'  converted to 'Sb1'
duplicated label 'Sb' at index 3 converted to 'Sb2'
;

loop_
_cod_related_entry_id
_cod_related_entry_database
_cod_related_entry_code
1 AMCSD 0014745
